data_7236251
loop_
_publ_author_name
'Liu, Dan'
'Zhang, Na'
'Zhang, Xinyu'
'Kong, Shuai'
'Yu, Jianhua'
'Wu, Zhichao'
'Wu, Jieying'
'Tian, Yupeng'
'Zhou, Hongping'

_publ_section_title
;
 New zinc(ii) dyes with enhanced two-photon absorption cross sections
 based on the imidazolyl ligand
;
_journal_issue 81
_journal_name_full 'RSC Advances'
_journal_page_first 77849
_journal_paper_doi 10.1039/C6RA16817E
_journal_volume 6
_journal_year 2016
_chemical_formula_moiety 'C38 H25.50 N10 S2 Zn'
_chemical_formula_sum 'C38 H25.5 N10 S2 Zn'
_chemical_formula_weight 751.67
_space_group_IT_number 14
_space_group_name_Hall '-P 2yn'
_space_group_name_H-M_alt 'P 1 21/n 1'
_symmetry_cell_setting monoclinic
_symmetry_space_group_name_Hall '-P 2yn'
_symmetry_space_group_name_H-M 'P 1 21/n 1'
_atom_sites_solution_hydrogens geom
_atom_sites_solution_primary direct
_atom_sites_solution_secondary difmap
_audit_block_doi 10.5517/ccdc.csd.cc1lv8b1
_audit_creation_method SHELXL-97
_audit_update_record
;
2016-06-14 deposited with the CCDC.
2016-08-19 downloaded from the CCDC.
;
_cell_angle_alpha 90.000(5)
_cell_angle_beta 101.106(5)
_cell_angle_gamma 90.000(5)
_cell_formula_units_Z 4
_cell_length_a 13.971(5)
_cell_length_b 9.619(5)
_cell_length_c 27.144(5)
_cell_measurement_reflns_used 5058
_cell_measurement_temperature 296(2)
_cell_measurement_theta_max 21.65
_cell_measurement_theta_min 2.48
_cell_volume 3579(2)
_computing_cell_refinement 'Bruker SAINT'
_computing_data_collection 'Bruker APEX2'
_computing_data_reduction 'Bruker SAINT'
_computing_molecular_graphics 'Bruker SHELXTL'
_computing_publication_material 'Bruker SHELXTL'
_computing_structure_refinement 'SHELXL-97 (Sheldrick, 2008)'
_computing_structure_solution 'SHELXS-97 (Sheldrick, 2008)'
_diffrn_ambient_temperature 296(2)
_diffrn_measured_fraction_theta_full 1.000
_diffrn_measured_fraction_theta_max 1.000
_diffrn_measurement_device_type 'Bruker APEX-II CCD'
_diffrn_measurement_method '\f and \w scans'
_diffrn_radiation_monochromator graphite
_diffrn_radiation_source 'fine-focus sealed tube'
_diffrn_radiation_type MoK\a
_diffrn_radiation_wavelength 0.71069
_diffrn_reflns_av_R_equivalents 0.0392
_diffrn_reflns_av_sigmaI/netI 0.0375
_diffrn_reflns_limit_h_max 16
_diffrn_reflns_limit_h_min -16
_diffrn_reflns_limit_k_max 11
_diffrn_reflns_limit_k_min -11
_diffrn_reflns_limit_l_max 32
_diffrn_reflns_limit_l_min -32
_diffrn_reflns_number 24775
_diffrn_reflns_theta_full 25.00
_diffrn_reflns_theta_max 25.00
_diffrn_reflns_theta_min 1.53
_exptl_absorpt_coefficient_mu 0.846
_exptl_absorpt_correction_T_max 0.8423
_exptl_absorpt_correction_T_min 0.8292
_exptl_absorpt_correction_type multi-scan
_exptl_absorpt_process_details sadabs
_exptl_crystal_colour yellow
_exptl_crystal_density_diffrn 1.395
_exptl_crystal_density_method 'not measured'
_exptl_crystal_description block
_exptl_crystal_F_000 1542
_exptl_crystal_size_max 0.23
_exptl_crystal_size_mid 0.22
_exptl_crystal_size_min 0.21
_refine_diff_density_max 0.266
_refine_diff_density_min -0.312
_refine_diff_density_rms 0.042
_refine_ls_extinction_method none
_refine_ls_goodness_of_fit_ref 1.006
_refine_ls_hydrogen_treatment mixed
_refine_ls_matrix_type full
_refine_ls_number_parameters 460
_refine_ls_number_reflns 6312
_refine_ls_number_restraints 0
_refine_ls_restrained_S_all 1.006
_refine_ls_R_factor_all 0.0656
_refine_ls_R_factor_gt 0.0388
_refine_ls_shift/su_max 0.000
_refine_ls_shift/su_mean 0.000
_refine_ls_structure_factor_coef Fsqd
_refine_ls_weighting_details 'calc w=1/[\s^2^(Fo^2^)+(0.0451P)^2^+0.9909P] where P=(Fo^2^+2Fc^2^)/3'
_refine_ls_weighting_scheme calc
_refine_ls_wR_factor_gt 0.0869
_refine_ls_wR_factor_ref 0.0991
_reflns_number_gt 4501
_reflns_number_total 6312
_reflns_threshold_expression >2sigma(I)
_cod_data_source_file c6ra16817e1.cif
_cod_data_source_block 1
_cod_depositor_comments
;
The following automatic conversions were performed:

data item '_symmetry_cell_setting' value 'Monoclinic' was changed to
'monoclinic' in accordance with the
/home/saulius/struct/COD-crude-data/automatic-downloads/DataCite-retrospective/RSC/depositions/lib/dictionaries/cif_core.dic
dictionary named 'cif_core.dic' version 2.4.2 last updated on
2011-04-26.

Automatic conversion script
Id: cif_fix_values 6909 2019-04-08 15:41:33Z antanas 
;
_cod_original_sg_symbol_H-M 'P 21/n'
_cod_original_formula_sum 'C38 H25.50 N10 S2 Zn'
_cod_database_code 7236251

loop_
_symmetry_equiv_pos_as_xyz
'x, y, z'
'-x+1/2, y+1/2, -z+1/2'
'-x, -y, -z'
'x-1/2, -y-1/2, z-1/2'

loop_
_atom_site_label
_atom_site_type_symbol
_atom_site_fract_x
_atom_site_fract_y
_atom_site_fract_z
_atom_site_U_iso_or_equiv
_atom_site_adp_type
_atom_site_occupancy
_atom_site_symmetry_multiplicity
_atom_site_calc_flag
_atom_site_refinement_flags
Zn1 Zn 0.55813(2) 0.13945(3) 0.136557(12) 0.05032(12) Uani 1 1 d .
S1 S 0.37251(7) -0.12918(10) 0.01048(3) 0.0802(3) Uani 1 1 d .
S2 S 0.60268(9) 0.06577(12) 0.30996(4) 0.1009(4) Uani 1 1 d .
N3 N 0.83572(14) 0.0734(2) 0.11055(7) 0.0417(5) Uani 1 1 d .
N6 N 0.39314(14) 0.4966(2) 0.12464(8) 0.0436(5) Uani 1 1 d .
C10 C 1.03258(18) -0.2020(3) 0.06052(9) 0.0436(6) Uani 1 1 d .
C7 C 1.11220(17) -0.4325(3) 0.04401(10) 0.0435(6) Uani 1 1 d .
C22 C 0.32355(18) 0.5841(3) 0.14229(9) 0.0424(6) Uani 1 1 d .
C9 C 1.10109(18) -0.2936(3) 0.04124(10) 0.0463(6) Uani 1 1 d .
H9 H 1.1438 -0.2480 0.0243 0.056 Uiso 1 1 calc R
N5 N 0.49225(15) 0.3222(2) 0.12053(8) 0.0470(6) Uani 1 1 d .
C13 C 0.90490(18) -0.0179(3) 0.09406(9) 0.0420(6) Uani 1 1 d .
C4 C 1.18064(18) -0.5124(3) 0.01936(10) 0.0449(6) Uani 1 1 d .
C29 C 0.1111(2) 0.9785(3) 0.20344(10) 0.0520(7) Uani 1 1 d .
C25 C 0.19269(19) 0.7582(3) 0.17777(10) 0.0484(7) Uani 1 1 d .
C28 C 0.1217(2) 0.8405(3) 0.19848(10) 0.0518(7) Uani 1 1 d .
H28 H 0.0753 0.7876 0.2104 0.062 Uiso 1 1 calc R
C12 C 0.9845(2) 0.0339(3) 0.07709(10) 0.0509(7) Uani 1 1 d .
H12 H 0.9960 0.1291 0.0769 0.061 Uiso 1 1 calc R
C27 C 0.25428(18) 0.5273(3) 0.16597(10) 0.0474(7) Uani 1 1 d .
H27 H 0.2507 0.4316 0.1700 0.057 Uiso 1 1 calc R
N2 N 1.02023(19) -0.5955(3) 0.09404(11) 0.0679(7) Uani 1 1 d .
C3 C 1.21090(19) -0.4625(3) -0.02343(10) 0.0502(7) Uani 1 1 d .
H3 H 1.1887 -0.3764 -0.0364 0.060 Uiso 1 1 calc R
C14 C 0.8895(2) -0.1595(3) 0.09560(11) 0.0525(7) Uani 1 1 d .
H14 H 0.8367 -0.1937 0.1081 0.063 Uiso 1 1 calc R
C23 C 0.3271(2) 0.7260(3) 0.13500(10) 0.0531(7) Uani 1 1 d .
H23 H 0.3734 0.7633 0.1183 0.064 Uiso 1 1 calc R
C11 C 1.0472(2) -0.0588(3) 0.06032(10) 0.0521(7) Uani 1 1 d .
H11 H 1.1007 -0.0242 0.0486 0.063 Uiso 1 1 calc R
C1 C 1.30835(19) -0.6669(3) -0.02806(12) 0.0566(8) Uani 1 1 d .
C31 C 0.0347(2) 1.0435(3) 0.22684(10) 0.0547(7) Uani 1 1 d .
N1 N 1.36890(18) -0.7455(3) -0.05260(11) 0.0783(8) Uani 1 1 d .
H1A H 1.3880 -0.8266 -0.0415 0.094 Uiso 1 1 calc R
H1B H 1.3871 -0.7128 -0.0788 0.094 Uiso 1 1 calc R
C37 C 0.4388(2) -0.0515(3) 0.05807(12) 0.0562(8) Uani 1 1 d .
C38 C 0.5796(2) 0.0895(3) 0.24998(14) 0.0646(9) Uani 1 1 d .
C16 C 0.8523(2) 0.2016(3) 0.13312(10) 0.0504(7) Uani 1 1 d .
H16 H 0.9111 0.2496 0.1399 0.061 Uiso 1 1 calc R
C30 C 0.1774(3) 1.0748(3) 0.18737(13) 0.0705(9) Uani 1 1 d .
N4 N 0.69651(15) 0.1441(2) 0.12805(8) 0.0462(5) Uani 1 1 d .
C8 C 1.0583(2) -0.5185(3) 0.07237(11) 0.0491(7) Uani 1 1 d .
C24 C 0.2622(2) 0.8121(3) 0.15237(11) 0.0561(8) Uani 1 1 d .
H24 H 0.2648 0.9074 0.1471 0.067 Uiso 1 1 calc R
C20 C 0.4363(2) 0.5199(3) 0.08388(11) 0.0535(7) Uani 1 1 d .
H20 H 0.4260 0.5954 0.0621 0.064 Uiso 1 1 calc R
C17 C 0.7666(2) 0.2434(3) 0.14342(10) 0.0507(7) Uani 1 1 d .
H17 H 0.7563 0.3272 0.1587 0.061 Uiso 1 1 calc R
C15 C 0.95216(19) -0.2499(3) 0.07859(11) 0.0542(7) Uani 1 1 d .
H15 H 0.9404 -0.3450 0.0792 0.065 Uiso 1 1 calc R
C5 C 1.2152(2) -0.6429(3) 0.03755(11) 0.0547(7) Uani 1 1 d .
H5 H 1.1955 -0.6797 0.0657 0.066 Uiso 1 1 calc R
C18 C 0.74087(18) 0.0433(3) 0.10857(9) 0.0461(7) Uani 1 1 d .
H18 H 0.7107 -0.0382 0.0952 0.055 Uiso 1 1 calc R
C26 C 0.1900(2) 0.6143(3) 0.18371(11) 0.0498(7) Uani 1 1 d .
H26 H 0.1437 0.5758 0.2001 0.060 Uiso 1 1 calc R
N9 N 0.4869(2) -0.0013(3) 0.09274(11) 0.0687(7) Uani 1 1 d .
C2 C 1.27300(19) -0.5384(3) -0.04691(11) 0.0564(7) Uani 1 1 d .
H2 H 1.2914 -0.5033 -0.0756 0.068 Uiso 1 1 calc R
C6 C 1.2783(2) -0.7176(3) 0.01421(12) 0.0607(8) Uani 1 1 d .
H6 H 1.3010 -0.8036 0.0271 0.073 Uiso 1 1 calc R
N10 N 0.5606(2) 0.1055(3) 0.20746(11) 0.0765(8) Uani 1 1 d .
C19 C 0.4961(2) 0.4118(3) 0.08171(11) 0.0551(7) Uani 1 1 d .
H19 H 0.5344 0.3997 0.0575 0.066 Uiso 1 1 calc R
C21 C 0.42888(19) 0.3766(3) 0.14506(10) 0.0491(7) Uani 1 1 d .
H21 H 0.4111 0.3365 0.1732 0.059 Uiso 1 1 calc R
C36 C -0.0495(2) 0.9727(3) 0.23254(11) 0.0662(9) Uani 1 1 d .
H36 H -0.0606 0.8837 0.2193 0.079 Uiso 1 1 calc R
C32 C 0.0459(2) 1.1792(3) 0.24493(12) 0.0689(9) Uani 1 1 d .
H32 H 0.0996 1.2310 0.2401 0.083 Uiso 1 1 calc R
C35 C -0.1168(3) 1.0317(4) 0.25728(13) 0.0806(10) Uani 1 1 d .
H35 H -0.1718 0.9814 0.2611 0.097 Uiso 1 1 calc R
C33 C -0.0215(3) 1.2381(4) 0.26995(14) 0.0847(12) Uani 1 1 d .
H33 H -0.0114 1.3281 0.2824 0.102 Uiso 1 1 calc R
C34 C -0.1031(3) 1.1663(4) 0.27674(14) 0.0897(12) Uani 1 1 d .
N7 N 0.2289(3) 1.1555(3) 0.17574(15) 0.1081(12) Uani 1 1 d .
N8 N -0.1684(3) 1.2264(4) 0.30388(15) 0.1453(16) Uani 1 1 d .
H8A H -0.1574 1.3084 0.3163 0.174 Uiso 1 1 calc R
H8B H -0.2193 1.1813 0.3081 0.174 Uiso 1 1 calc R

loop_
_atom_site_aniso_label
_atom_site_aniso_U_11
_atom_site_aniso_U_22
_atom_site_aniso_U_33
_atom_site_aniso_U_23
_atom_site_aniso_U_13
_atom_site_aniso_U_12
Zn1 0.0492(2) 0.0420(2) 0.0622(2) 0.00177(16) 0.01680(15) 0.00794(15)
S1 0.0966(7) 0.0747(6) 0.0638(5) 0.0043(5) 0.0022(5) -0.0037(5)
S2 0.1519(10) 0.0902(8) 0.0648(6) 0.0120(5) 0.0311(6) 0.0308(7)
N3 0.0417(12) 0.0383(12) 0.0445(12) -0.0031(10) 0.0068(10) 0.0057(10)
N6 0.0420(12) 0.0368(12) 0.0523(13) 0.0033(10) 0.0094(10) 0.0032(10)
C10 0.0416(15) 0.0419(16) 0.0469(15) -0.0046(12) 0.0075(12) 0.0051(12)
C7 0.0384(14) 0.0422(16) 0.0495(16) -0.0013(13) 0.0070(12) 0.0034(12)
C22 0.0407(14) 0.0374(15) 0.0474(15) 0.0006(12) 0.0041(12) 0.0055(12)
C9 0.0399(14) 0.0468(17) 0.0533(16) -0.0017(13) 0.0121(12) 0.0021(12)
N5 0.0419(12) 0.0438(13) 0.0568(14) 0.0015(11) 0.0134(11) 0.0061(10)
C13 0.0392(14) 0.0391(15) 0.0467(15) -0.0038(12) 0.0053(12) 0.0084(12)
C4 0.0370(14) 0.0423(16) 0.0545(16) -0.0066(13) 0.0062(12) 0.0020(12)
C29 0.0600(18) 0.0393(16) 0.0533(17) -0.0017(13) 0.0024(14) 0.0040(14)
C25 0.0484(16) 0.0387(16) 0.0556(17) -0.0023(13) 0.0037(13) 0.0052(13)
C28 0.0544(16) 0.0399(17) 0.0610(18) -0.0001(13) 0.0110(14) 0.0062(13)
C12 0.0553(17) 0.0362(15) 0.0643(18) 0.0003(13) 0.0189(14) 0.0037(13)
C27 0.0491(16) 0.0319(14) 0.0606(17) -0.0004(13) 0.0088(13) 0.0012(12)
N2 0.0653(17) 0.0517(16) 0.093(2) 0.0037(15) 0.0299(15) 0.0002(13)
C3 0.0439(15) 0.0446(16) 0.0629(18) -0.0072(14) 0.0126(14) 0.0019(13)
C14 0.0427(15) 0.0436(17) 0.074(2) -0.0055(14) 0.0174(14) -0.0005(13)
C23 0.0580(17) 0.0406(17) 0.0625(18) 0.0073(14) 0.0161(14) 0.0003(14)
C11 0.0487(16) 0.0486(18) 0.0636(18) 0.0067(14) 0.0220(14) 0.0043(14)
C1 0.0375(15) 0.0540(19) 0.079(2) -0.0214(17) 0.0140(15) -0.0003(14)
C31 0.0651(19) 0.0424(17) 0.0520(17) -0.0041(14) -0.0002(14) 0.0164(15)
N1 0.0674(17) 0.0641(18) 0.112(2) -0.0240(16) 0.0392(16) 0.0078(14)
C37 0.065(2) 0.0385(17) 0.072(2) 0.0108(16) 0.0300(17) 0.0079(15)
C38 0.080(2) 0.0448(18) 0.077(2) 0.0014(17) 0.0339(19) 0.0137(16)
C16 0.0500(16) 0.0371(15) 0.0644(18) -0.0056(14) 0.0117(14) -0.0009(13)
C30 0.086(2) 0.0388(19) 0.089(2) -0.0082(18) 0.022(2) 0.0069(18)
N4 0.0460(12) 0.0407(13) 0.0517(13) -0.0035(11) 0.0092(10) 0.0064(11)
C8 0.0430(15) 0.0417(17) 0.0634(18) -0.0049(15) 0.0122(14) 0.0048(13)
C24 0.0664(19) 0.0329(15) 0.069(2) 0.0038(14) 0.0123(16) 0.0065(14)
C20 0.0543(17) 0.0481(18) 0.0612(18) 0.0124(14) 0.0187(14) 0.0059(14)
C17 0.0588(17) 0.0350(15) 0.0598(18) -0.0046(13) 0.0148(14) 0.0061(13)
C15 0.0465(16) 0.0353(15) 0.083(2) -0.0091(14) 0.0186(15) 0.0015(13)
C5 0.0564(17) 0.0463(17) 0.0609(18) -0.0019(15) 0.0101(14) 0.0049(14)
C18 0.0429(15) 0.0434(16) 0.0502(16) -0.0063(13) 0.0042(12) 0.0060(13)
C26 0.0495(16) 0.0373(16) 0.0638(18) -0.0014(13) 0.0141(14) -0.0011(13)
N9 0.0707(18) 0.0591(17) 0.0789(19) -0.0116(15) 0.0208(15) -0.0097(14)
C2 0.0486(17) 0.0572(19) 0.0669(19) -0.0082(16) 0.0198(15) -0.0037(14)
C6 0.0560(18) 0.0431(17) 0.081(2) -0.0081(16) 0.0074(16) 0.0118(14)
N10 0.099(2) 0.0706(19) 0.0648(19) 0.0116(15) 0.0295(17) 0.0075(16)
C19 0.0512(17) 0.0539(18) 0.0636(19) 0.0034(15) 0.0192(14) 0.0029(14)
C21 0.0516(16) 0.0429(16) 0.0530(16) 0.0082(13) 0.0106(13) 0.0081(13)
C36 0.078(2) 0.0526(19) 0.068(2) 0.0004(16) 0.0145(18) 0.0115(17)
C32 0.069(2) 0.0528(19) 0.078(2) -0.0119(17) -0.0040(17) 0.0163(16)
C35 0.080(2) 0.076(2) 0.091(3) 0.001(2) 0.029(2) 0.018(2)
C33 0.086(3) 0.065(2) 0.093(3) -0.031(2) -0.009(2) 0.032(2)
C34 0.090(3) 0.094(3) 0.084(3) -0.021(2) 0.012(2) 0.034(2)
N7 0.131(3) 0.0490(19) 0.161(4) -0.013(2) 0.069(3) -0.0172(19)
N8 0.130(3) 0.144(4) 0.176(4) -0.064(3) 0.064(3) 0.032(3)

loop_
_atom_type_symbol
_atom_type_description
_atom_type_scat_dispersion_real
_atom_type_scat_dispersion_imag
_atom_type_scat_source
C C 0.0033 0.0016 'International Tables Vol C Tables 4.2.6.8 and 6.1.1.4'
H H 0.0000 0.0000 'International Tables Vol C Tables 4.2.6.8 and 6.1.1.4'
N N 0.0061 0.0033 'International Tables Vol C Tables 4.2.6.8 and 6.1.1.4'
S S 0.1246 0.1234 'International Tables Vol C Tables 4.2.6.8 and 6.1.1.4'
Zn Zn 0.2839 1.4301 'International Tables Vol C Tables 4.2.6.8 and 6.1.1.4'

loop_
_citation_id
_citation_doi
_citation_year
1 10.1039/C6RA16817E 2016

loop_
_geom_angle_atom_site_label_1
_geom_angle_atom_site_label_2
_geom_angle_atom_site_label_3
_geom_angle
N10 Zn1 N9 113.43(12)
N10 Zn1 N4 106.62(11)
N9 Zn1 N4 109.79(10)
N10 Zn1 N5 106.44(10)
N9 Zn1 N5 108.67(11)
N4 Zn1 N5 111.89(9)
C18 N3 C16 106.9(2)
C18 N3 C13 124.8(2)
C16 N3 C13 128.3(2)
C21 N6 C20 106.7(2)
C21 N6 C22 126.2(2)
C20 N6 C22 127.0(2)
C11 C10 C15 117.3(2)
C11 C10 C9 119.1(2)
C15 C10 C9 123.6(2)
C9 C7 C8 122.3(2)
C9 C7 C4 124.5(2)
C8 C7 C4 113.2(2)
C27 C22 C23 120.5(2)
C27 C22 N6 120.4(2)
C23 C22 N6 119.1(2)
C7 C9 C10 130.6(3)
C7 C9 H9 114.7
C10 C9 H9 114.7
C21 N5 C19 105.6(2)
C21 N5 Zn1 124.65(18)
C19 N5 Zn1 129.62(19)
C12 C13 C14 120.5(2)
C12 C13 N3 121.2(2)
C14 C13 N3 118.3(2)
C3 C4 C5 117.5(2)
C3 C4 C7 121.5(2)
C5 C4 C7 120.9(2)
C28 C29 C30 121.1(3)
C28 C29 C31 124.1(3)
C30 C29 C31 114.7(2)
C26 C25 C24 117.6(2)
C26 C25 C28 117.2(3)
C24 C25 C28 125.2(2)
C29 C28 C25 131.9(3)
C29 C28 H28 114.0
C25 C28 H28 114.0
C13 C12 C11 118.6(3)
C13 C12 H12 120.7
C11 C12 H12 120.7
C22 C27 C26 119.1(2)
C22 C27 H27 120.4
C26 C27 H27 120.4
C2 C3 C4 121.4(3)
C2 C3 H3 119.3
C4 C3 H3 119.3
C15 C14 C13 120.0(3)
C15 C14 H14 120.0
C13 C14 H14 120.0
C24 C23 C22 120.1(3)
C24 C23 H23 120.0
C22 C23 H23 120.0
C12 C11 C10 122.2(3)
C12 C11 H11 118.9
C10 C11 H11 118.9
C6 C1 C2 118.4(3)
C6 C1 N1 120.9(3)
C2 C1 N1 120.7(3)
C36 C31 C32 117.3(3)
C36 C31 C29 122.4(3)
C32 C31 C29 120.3(3)
C1 N1 H1A 120.0
C1 N1 H1B 120.0
H1A N1 H1B 120.0
N9 C37 S1 177.3(3)
N10 C38 S2 178.1(3)
C17 C16 N3 106.3(2)
C17 C16 H16 126.8
N3 C16 H16 126.8
N7 C30 C29 177.2(4)
C18 N4 C17 105.7(2)
C18 N4 Zn1 124.98(18)
C17 N4 Zn1 129.17(18)
N2 C8 C7 174.3(3)
C23 C24 C25 120.8(3)
C23 C24 H24 119.6
C25 C24 H24 119.6
C19 C20 N6 106.4(2)
C19 C20 H20 126.8
N6 C20 H20 126.8
C16 C17 N4 109.9(2)
C16 C17 H17 125.1
N4 C17 H17 125.1
C14 C15 C10 121.3(3)
C14 C15 H15 119.4
C10 C15 H15 119.4
C6 C5 C4 120.8(3)
C6 C5 H5 119.6
C4 C5 H5 119.6
N4 C18 N3 111.2(2)
N4 C18 H18 124.4
N3 C18 H18 124.4
C27 C26 C25 121.8(3)
C27 C26 H26 119.1
C25 C26 H26 119.1
C37 N9 Zn1 160.2(3)
C3 C2 C1 120.7(3)
C3 C2 H2 119.7
C1 C2 H2 119.7
C5 C6 C1 121.2(3)
C5 C6 H6 119.4
C1 C6 H6 119.4
C38 N10 Zn1 167.7(3)
C20 C19 N5 109.6(3)
C20 C19 H19 125.2
N5 C19 H19 125.2
N5 C21 N6 111.6(2)
N5 C21 H21 124.2
N6 C21 H21 124.2
C35 C36 C31 121.6(3)
C35 C36 H36 119.2
C31 C36 H36 119.2
C33 C32 C31 121.1(3)
C33 C32 H32 119.5
C31 C32 H32 119.5
C36 C35 C34 120.5(4)
C36 C35 H35 119.7
C34 C35 H35 119.7
C34 C33 C32 121.3(3)
C34 C33 H33 119.3
C32 C33 H33 119.3
C33 C34 N8 120.2(4)
C33 C34 C35 118.2(3)
N8 C34 C35 121.7(4)
C34 N8 H8A 120.0
C34 N8 H8B 120.0
H8A N8 H8B 120.0

loop_
_geom_bond_atom_site_label_1
_geom_bond_atom_site_label_2
_geom_bond_distance
Zn1 N10 1.946(3)
Zn1 N9 1.945(3)
Zn1 N4 1.991(2)
Zn1 N5 1.993(2)
S1 C37 1.620(4)
S2 C38 1.614(4)
N3 C18 1.347(3)
N3 C16 1.376(3)
N3 C13 1.440(3)
N6 C21 1.335(3)
N6 C20 1.376(3)
N6 C22 1.436(3)
C10 C11 1.392(4)
C10 C15 1.388(4)
C10 C9 1.469(3)
C7 C9 1.346(4)
C7 C8 1.438(4)
C7 C4 1.483(3)
C22 C27 1.374(3)
C22 C23 1.381(4)
C9 H9 0.9300
N5 C21 1.315(3)
N5 C19 1.371(3)
C13 C12 1.377(4)
C13 C14 1.381(4)
C4 C3 1.395(4)
C4 C5 1.400(4)
C29 C28 1.345(4)
C29 C30 1.436(5)
C29 C31 1.482(4)
C25 C26 1.395(4)
C25 C24 1.395(4)
C25 C28 1.463(4)
C28 H28 0.9300
C12 C11 1.386(4)
C12 H12 0.9300
C27 C26 1.380(4)
C27 H27 0.9300
N2 C8 1.140(3)
C3 C2 1.380(4)
C3 H3 0.9300
C14 C15 1.375(4)
C14 H14 0.9300
C23 C24 1.377(4)
C23 H23 0.9300
C11 H11 0.9300
C1 C6 1.384(4)
C1 C2 1.392(4)
C1 N1 1.396(3)
C31 C36 1.393(4)
C31 C32 1.393(4)
N1 H1A 0.8600
N1 H1B 0.8600
C37 N9 1.152(4)
C38 N10 1.144(4)
C16 C17 1.342(4)
C16 H16 0.9300
C30 N7 1.143(4)
N4 C18 1.315(3)
N4 C17 1.374(3)
C24 H24 0.9300
C20 C19 1.342(4)
C20 H20 0.9300
C17 H17 0.9300
C15 H15 0.9300
C5 C6 1.382(4)
C5 H5 0.9300
C18 H18 0.9300
C26 H26 0.9300
C2 H2 0.9300
C6 H6 0.9300
C19 H19 0.9300
C21 H21 0.9300
C36 C35 1.379(4)
C36 H36 0.9300
C32 C33 1.384(5)
C32 H32 0.9300
C35 C34 1.398(5)
C35 H35 0.9300
C33 C34 1.376(5)
C33 H33 0.9300
C34 N8 1.402(4)
N8 H8A 0.8600
N8 H8B 0.8600

loop_
_geom_torsion_atom_site_label_1
_geom_torsion_atom_site_label_2
_geom_torsion_atom_site_label_3
_geom_torsion_atom_site_label_4
_geom_torsion
C21 N6 C22 C27 -31.0(4)
C20 N6 C22 C27 149.4(3)
C21 N6 C22 C23 149.2(3)
C20 N6 C22 C23 -30.4(4)
C8 C7 C9 C10 -5.4(4)
C4 C7 C9 C10 175.4(2)
C11 C10 C9 C7 168.8(3)
C15 C10 C9 C7 -12.1(4)
N10 Zn1 N5 C21 -25.9(2)
N9 Zn1 N5 C21 96.6(2)
N4 Zn1 N5 C21 -142.0(2)
N10 Zn1 N5 C19 159.0(2)
N9 Zn1 N5 C19 -78.5(2)
N4 Zn1 N5 C19 42.9(3)
C18 N3 C13 C12 152.1(3)
C16 N3 C13 C12 -31.4(4)
C18 N3 C13 C14 -27.8(4)
C16 N3 C13 C14 148.6(3)
C9 C7 C4 C3 -25.5(4)
C8 C7 C4 C3 155.2(2)
C9 C7 C4 C5 156.2(3)
C8 C7 C4 C5 -23.0(3)
C30 C29 C28 C25 -0.7(5)
C31 C29 C28 C25 -178.5(3)
C26 C25 C28 C29 172.6(3)
C24 C25 C28 C29 -7.8(5)
C14 C13 C12 C11 1.8(4)
N3 C13 C12 C11 -178.2(2)
C23 C22 C27 C26 -1.9(4)
N6 C22 C27 C26 178.3(2)
C5 C4 C3 C2 -0.3(4)
C7 C4 C3 C2 -178.6(2)
C12 C13 C14 C15 -2.1(4)
N3 C13 C14 C15 177.8(2)
C27 C22 C23 C24 1.3(4)
N6 C22 C23 C24 -178.9(2)
C13 C12 C11 C10 -0.6(4)
C15 C10 C11 C12 -0.3(4)
C9 C10 C11 C12 178.8(2)
C28 C29 C31 C36 -19.3(4)
C30 C29 C31 C36 162.8(3)
C28 C29 C31 C32 159.6(3)
C30 C29 C31 C32 -18.4(4)
C18 N3 C16 C17 -0.4(3)
C13 N3 C16 C17 -177.4(2)
C28 C29 C30 N7 -163(9)
C31 C29 C30 N7 15(9)
N10 Zn1 N4 C18 104.0(2)
N9 Zn1 N4 C18 -19.3(2)
N5 Zn1 N4 C18 -140.0(2)
N10 Zn1 N4 C17 -71.1(2)
N9 Zn1 N4 C17 165.6(2)
N5 Zn1 N4 C17 44.9(2)
C9 C7 C8 N2 -173(3)
C4 C7 C8 N2 6(3)
C22 C23 C24 C25 0.5(4)
C26 C25 C24 C23 -1.5(4)
C28 C25 C24 C23 178.9(3)
C21 N6 C20 C19 0.1(3)
C22 N6 C20 C19 179.8(2)
N3 C16 C17 N4 0.3(3)
C18 N4 C17 C16 0.0(3)
Zn1 N4 C17 C16 175.84(18)
C13 C14 C15 C10 1.2(4)
C11 C10 C15 C14 0.0(4)
C9 C10 C15 C14 -179.1(3)
C3 C4 C5 C6 1.1(4)
C7 C4 C5 C6 179.4(2)
C17 N4 C18 N3 -0.2(3)
Zn1 N4 C18 N3 -176.34(16)
C16 N3 C18 N4 0.4(3)
C13 N3 C18 N4 177.5(2)
C22 C27 C26 C25 0.7(4)
C24 C25 C26 C27 0.9(4)
C28 C25 C26 C27 -179.4(3)
S1 C37 N9 Zn1 172(6)
N10 Zn1 N9 C37 146.9(7)
N4 Zn1 N9 C37 -94.0(8)
N5 Zn1 N9 C37 28.7(8)
C4 C3 C2 C1 -0.8(4)
C6 C1 C2 C3 1.1(4)
N1 C1 C2 C3 178.1(3)
C4 C5 C6 C1 -0.8(4)
C2 C1 C6 C5 -0.4(4)
N1 C1 C6 C5 -177.4(3)
S2 C38 N10 Zn1 -178(100)
N9 Zn1 N10 C38 130.4(13)
N4 Zn1 N10 C38 9.4(13)
N5 Zn1 N10 C38 -110.2(13)
N6 C20 C19 N5 -0.7(3)
C21 N5 C19 C20 1.0(3)
Zn1 N5 C19 C20 176.81(19)
C19 N5 C21 N6 -0.9(3)
Zn1 N5 C21 N6 -177.01(16)
C20 N6 C21 N5 0.5(3)
C22 N6 C21 N5 -179.2(2)
C32 C31 C36 C35 -3.2(4)
C29 C31 C36 C35 175.7(3)
C36 C31 C32 C33 3.4(4)
C29 C31 C32 C33 -175.5(3)
C31 C36 C35 C34 1.1(5)
C31 C32 C33 C34 -1.6(5)
C32 C33 C34 N8 177.6(3)
C32 C33 C34 C35 -0.5(6)
C36 C35 C34 C33 0.8(6)
C36 C35 C34 N8 -177.3(4)
